data_4076516
loop_
_publ_author_name
'Ni, Qing-Ling'
'Jiang, Xuan-Feng'
'Huang, Ting-Hong'
'Wang, Xiu-Jian'
'Gui, Liu-Cheng'
'Yang, Kun-Guo'

_publ_section_title
;
 Gold(I) Chloride Complexes of Polyphosphine Ligands with Electron-Rich
 Arene Spacer: Gold--Arene Interactions
;
_journal_issue 6
_journal_name_full Organometallics
_journal_page_first 2343
_journal_paper_doi 10.1021/om201276w
_journal_volume 31
_journal_year 2012
_chemical_formula_sum 'C58 H52 Au4 Cl4 N2 P4'
_chemical_formula_weight 1830.56
_chemical_name_systematic
; 
 ? 
;
_space_group_IT_number 2
_symmetry_cell_setting triclinic
_symmetry_space_group_name_Hall '-P 1'
_symmetry_space_group_name_H-M 'P -1'
_atom_sites_solution_hydrogens geom
_atom_sites_solution_primary direct
_atom_sites_solution_secondary difmap
_audit_creation_method SHELXL-97
_cell_angle_alpha 83.8890(10)
_cell_angle_beta 85.1360(10)
_cell_angle_gamma 74.7730(10)
_cell_formula_units_Z 3
_cell_length_a 15.4246(6)
_cell_length_b 16.2064(5)
_cell_length_c 20.1659(7)
_cell_measurement_temperature 153(2)
_cell_volume 4827.9(3)
_computing_structure_refinement 'SHELXL-97 (Sheldrick, 1997)'
_computing_structure_solution 'SHELXS-97 (Sheldrick, 1990)'
_diffrn_ambient_temperature 153(2)
_diffrn_measured_fraction_theta_full 0.981
_diffrn_measured_fraction_theta_max 0.981
_diffrn_radiation_monochromator graphite
_diffrn_radiation_source 'fine-focus sealed tube'
_diffrn_radiation_type MoK\a
_diffrn_radiation_wavelength 0.71073
_diffrn_reflns_av_R_equivalents 0.0692
_diffrn_reflns_av_sigmaI/netI 0.0967
_diffrn_reflns_limit_h_max 18
_diffrn_reflns_limit_h_min -18
_diffrn_reflns_limit_k_max 18
_diffrn_reflns_limit_k_min -19
_diffrn_reflns_limit_l_max 23
_diffrn_reflns_limit_l_min -23
_diffrn_reflns_number 37264
_diffrn_reflns_theta_full 25.00
_diffrn_reflns_theta_max 25.00
_diffrn_reflns_theta_min 3.00
_exptl_absorpt_coefficient_mu 9.389
_exptl_absorpt_correction_type multi-scan
_exptl_crystal_colour colorless
_exptl_crystal_density_diffrn 1.889
_exptl_crystal_density_method 'not measured'
_exptl_crystal_description needle
_exptl_crystal_F_000 2574
_exptl_crystal_size_max 0.23
_exptl_crystal_size_mid 0.06
_exptl_crystal_size_min 0.05
_platon_squeeze_details
;
;
_refine_diff_density_max 2.541
_refine_diff_density_min -2.768
_refine_diff_density_rms 0.258
_refine_ls_extinction_method none
_refine_ls_goodness_of_fit_ref 1.139
_refine_ls_hydrogen_treatment constr
_refine_ls_matrix_type full
_refine_ls_number_parameters 973
_refine_ls_number_reflns 16671
_refine_ls_number_restraints 0
_refine_ls_restrained_S_all 1.139
_refine_ls_R_factor_all 0.0895
_refine_ls_R_factor_gt 0.0591
_refine_ls_shift/su_max 0.001
_refine_ls_shift/su_mean 0.000
_refine_ls_structure_factor_coef Fsqd
_refine_ls_weighting_details 'calc w=1/[\s^2^(Fo^2^)+(0.0856P)^2^+0.0000P] where P=(Fo^2^+2Fc^2^)/3'
_refine_ls_weighting_scheme calc
_refine_ls_wR_factor_gt 0.1512
_refine_ls_wR_factor_ref 0.1874
_reflns_number_gt 11281
_reflns_number_total 16671
_reflns_threshold_expression >2sigma(I)
_cod_data_source_file om201276w_si_006.cif
_cod_data_source_block 1-sr
_cod_original_sg_symbol_H-M P-1
_cod_database_code 4076516

loop_
_symmetry_equiv_pos_as_xyz
'x, y, z'
'-x, -y, -z'

loop_
_atom_site_label
_atom_site_type_symbol
_atom_site_fract_x
_atom_site_fract_y
_atom_site_fract_z
_atom_site_U_iso_or_equiv
_atom_site_adp_type
_atom_site_occupancy
_atom_site_symmetry_multiplicity
_atom_site_calc_flag
_atom_site_refinement_flags
Au1 Au 0.28975(4) -0.05511(4) 0.22953(3) 0.04748(18) Uani 1 1 d .
Au2 Au -0.01051(5) -0.19748(4) 0.08813(3) 0.04877(18) Uani 1 1 d .
Au3 Au -0.37590(4) 0.26196(3) 0.34778(3) 0.04744(17) Uani 1 1 d .
Au4 Au -0.35646(5) 0.38010(4) 0.21895(3) 0.0579(2) Uani 1 1 d .
Au5 Au 0.18868(4) 0.10574(3) 0.32444(3) 0.04199(16) Uani 1 1 d .
Au6 Au 0.03441(4) 0.52564(3) 0.41693(3) 0.04457(17) Uani 1 1 d .
Cl1 Cl 0.3195(3) -0.1515(2) 0.32271(19) 0.0620(12) Uani 1 1 d .
Cl2 Cl -0.1125(3) -0.2229(3) 0.0220(2) 0.0657(13) Uani 1 1 d .
Cl3 Cl -0.5183(3) 0.3329(3) 0.3852(3) 0.0678(12) Uani 1 1 d .
Cl4 Cl -0.4285(4) 0.3143(3) 0.1536(3) 0.0872(18) Uani 1 1 d .
Cl5 Cl 0.0663(3) 0.0648(2) 0.29605(18) 0.0481(9) Uani 1 1 d .
Cl6 Cl -0.1207(3) 0.5639(2) 0.42496(18) 0.0494(9) Uani 1 1 d .
P1 P 0.2564(3) 0.0330(2) 0.13724(18) 0.0423(9) Uani 1 1 d .
P2 P 0.0835(3) -0.1790(2) 0.15985(18) 0.0447(10) Uani 1 1 d .
P3 P -0.2333(3) 0.1885(2) 0.33194(19) 0.0395(8) Uani 1 1 d .
P4 P -0.2842(3) 0.4510(2) 0.2747(2) 0.0517(11) Uani 1 1 d .
P5 P 0.3024(3) 0.1525(2) 0.35467(19) 0.0437(9) Uani 1 1 d .
P6 P 0.1840(3) 0.4847(2) 0.4013(2) 0.0437(9) Uani 1 1 d .
N1 N 0.1184(9) -0.0278(7) 0.1031(5) 0.043(3) Uani 1 1 d .
N2 N -0.1434(9) 0.3181(7) 0.3277(6) 0.051(4) Uani 1 1 d .
N3 N 0.2110(9) 0.3170(7) 0.3741(6) 0.045(3) Uani 1 1 d .
C1 C 0.0898(10) -0.0481(9) -0.0070(7) 0.045(3) Uani 1 1 d .
H1A H 0.1490 -0.0806 -0.0121 0.055 Uiso 1 1 calc R
C2 C 0.0570(12) -0.0116(9) 0.0524(7) 0.045(4) Uani 1 1 d .
C3 C -0.0307(10) 0.0347(9) 0.0596(6) 0.041(3) Uani 1 1 d .
H3A H -0.0522 0.0578 0.0999 0.049 Uiso 1 1 calc R
C4 C 0.1377(10) 0.0541(8) 0.1173(7) 0.043(3) Uani 1 1 d .
H4A H 0.0987 0.0779 0.1547 0.052 Uiso 1 1 calc R
H4B H 0.1260 0.0956 0.0787 0.052 Uiso 1 1 calc R
C5 C 0.3167(11) -0.0056(10) 0.0629(7) 0.047(4) Uani 1 1 d .
C6 C 0.3538(17) -0.0930(13) 0.0592(10) 0.095(8) Uani 1 1 d .
H6A H 0.3486 -0.1318 0.0958 0.114 Uiso 1 1 calc R
C7 C 0.3982(19) -0.1212(14) 0.0009(13) 0.119(10) Uani 1 1 d .
H7A H 0.4265 -0.1793 -0.0005 0.142 Uiso 1 1 calc R
C8 C 0.4026(16) -0.0665(16) -0.0560(10) 0.092(7) Uani 1 1 d .
H8A H 0.4301 -0.0885 -0.0955 0.110 Uiso 1 1 calc R
C9 C 0.3676(18) 0.0166(14) -0.0542(9) 0.089(7) Uani 1 1 d .
H9A H 0.3739 0.0538 -0.0917 0.107 Uiso 1 1 calc R
C10 C 0.3228(14) 0.0475(13) 0.0019(10) 0.088(7) Uani 1 1 d .
H10A H 0.2946 0.1059 0.0011 0.106 Uiso 1 1 calc R
C11 C 0.2744(12) 0.1386(9) 0.1391(7) 0.046(4) Uani 1 1 d .
C12 C 0.3599(15) 0.1412(11) 0.1459(9) 0.075(6) Uani 1 1 d .
H12A H 0.4048 0.0904 0.1516 0.090 Uiso 1 1 calc R
C13 C 0.381(2) 0.2206(17) 0.1445(12) 0.118(11) Uani 1 1 d .
H13A H 0.4402 0.2231 0.1481 0.142 Uiso 1 1 calc R
C14 C 0.310(2) 0.2974(16) 0.1373(11) 0.100(9) Uani 1 1 d .
H14A H 0.3221 0.3511 0.1330 0.120 Uiso 1 1 calc R
C15 C 0.226(2) 0.2896(13) 0.1370(12) 0.111(10) Uani 1 1 d .
H15A H 0.1797 0.3395 0.1369 0.134 Uiso 1 1 calc R
C16 C 0.2047(14) 0.2152(10) 0.1370(9) 0.067(5) Uani 1 1 d .
H16A H 0.1450 0.2138 0.1355 0.081 Uiso 1 1 calc R
C17 C 0.0871(11) -0.0695(10) 0.1649(7) 0.048(4) Uani 1 1 d .
H17A H 0.0272 -0.0363 0.1780 0.058 Uiso 1 1 calc R
H17B H 0.1263 -0.0686 0.1998 0.058 Uiso 1 1 calc R
C18 C 0.1993(12) -0.2358(9) 0.1423(8) 0.054(4) Uani 1 1 d .
C19 C 0.2634(13) -0.2532(9) 0.1914(9) 0.061(5) Uani 1 1 d .
H19A H 0.2462 -0.2370 0.2344 0.074 Uiso 1 1 calc R
C20 C 0.3485(14) -0.2931(10) 0.1755(11) 0.071(5) Uani 1 1 d .
H20A H 0.3898 -0.3052 0.2085 0.086 Uiso 1 1 calc R
C21 C 0.3780(14) -0.3172(11) 0.1121(14) 0.089(7) Uani 1 1 d .
H21A H 0.4379 -0.3440 0.1015 0.106 Uiso 1 1 calc R
C22 C 0.3141(17) -0.2994(13) 0.0655(10) 0.077(6) Uani 1 1 d .
H22A H 0.3317 -0.3143 0.0222 0.092 Uiso 1 1 calc R
C23 C 0.2268(13) -0.2612(8) 0.0801(8) 0.055(4) Uani 1 1 d .
H23A H 0.1852 -0.2521 0.0475 0.066 Uiso 1 1 calc R
C24 C 0.0470(11) -0.2109(8) 0.2437(7) 0.047(4) Uani 1 1 d .
C25 C -0.0142(12) -0.2605(8) 0.2536(7) 0.050(4) Uani 1 1 d .
H25A H -0.0318 -0.2806 0.2167 0.060 Uiso 1 1 calc R
C26 C -0.0494(10) -0.2811(8) 0.3155(7) 0.044(3) Uani 1 1 d .
H26A H -0.0907 -0.3143 0.3201 0.053 Uiso 1 1 calc R
C27 C -0.0248(12) -0.2533(10) 0.3713(8) 0.057(4) Uani 1 1 d .
H27A H -0.0490 -0.2671 0.4135 0.069 Uiso 1 1 calc R
C28 C 0.0377(12) -0.2036(10) 0.3632(7) 0.056(5) Uani 1 1 d .
H28A H 0.0543 -0.1836 0.4005 0.068 Uiso 1 1 calc R
C29 C 0.0754(11) -0.1837(10) 0.3010(6) 0.050(4) Uani 1 1 d .
H29A H 0.1188 -0.1527 0.2967 0.060 Uiso 1 1 calc R
C30 C -0.0542(11) 0.3193(8) 0.3395(8) 0.053(5) Uani 1 1 d .
C31 C -0.0330(10) 0.3320(7) 0.4048(7) 0.038(3) Uani 1 1 d .
H31A H -0.0770 0.3398 0.4397 0.046 Uiso 1 1 calc R
C32 C 0.0551(11) 0.3323(8) 0.4146(7) 0.043(4) Uani 1 1 d .
H32A H 0.0689 0.3414 0.4568 0.052 Uiso 1 1 calc R
C33 C 0.1223(10) 0.3199(8) 0.3649(8) 0.045(4) Uani 1 1 d .
C34 C 0.0994(12) 0.3063(8) 0.2997(8) 0.053(4) Uani 1 1 d .
H34A H 0.1438 0.2956 0.2652 0.064 Uiso 1 1 calc R
C35 C 0.0133(10) 0.3089(9) 0.2889(7) 0.040(3) Uani 1 1 d .
H35A H -0.0011 0.3036 0.2460 0.048 Uiso 1 1 calc R
C36 C -0.1575(10) 0.2512(8) 0.2900(7) 0.044(4) Uani 1 1 d .
H36A H -0.0995 0.2120 0.2801 0.053 Uiso 1 1 calc R
H36B H -0.1816 0.2777 0.2478 0.053 Uiso 1 1 calc R
C37 C -0.1904(11) 0.1402(8) 0.4121(8) 0.045(4) Uani 1 1 d .
C38 C -0.1023(11) 0.1348(8) 0.4270(7) 0.043(3) Uani 1 1 d .
H38A H -0.0641 0.1563 0.3956 0.052 Uiso 1 1 calc R
C39 C -0.0726(11) 0.0983(8) 0.4871(7) 0.046(4) Uani 1 1 d .
H39A H -0.0137 0.0948 0.4966 0.056 Uiso 1 1 calc R
C40 C -0.1271(14) 0.0666(9) 0.5341(9) 0.063(5) Uani 1 1 d .
H40A H -0.1054 0.0404 0.5749 0.075 Uiso 1 1 calc R
C41 C -0.2143(14) 0.0738(9) 0.5203(9) 0.064(5) Uani 1 1 d .
H41A H -0.2522 0.0530 0.5522 0.077 Uiso 1 1 calc R
C42 C -0.2465(14) 0.1114(10) 0.4597(9) 0.067(5) Uani 1 1 d .
H42A H -0.3062 0.1171 0.4512 0.081 Uiso 1 1 calc R
C43 C -0.2124(9) 0.1042(9) 0.2766(7) 0.042(3) Uani 1 1 d .
C44 C -0.2368(11) 0.1224(9) 0.2107(7) 0.049(4) Uani 1 1 d .
H44A H -0.2646 0.1785 0.1953 0.059 Uiso 1 1 calc R
C45 C -0.2200(12) 0.0580(10) 0.1677(7) 0.054(4) Uani 1 1 d .
H45A H -0.2336 0.0711 0.1231 0.065 Uiso 1 1 calc R
C46 C -0.1851(13) -0.0211(13) 0.1904(9) 0.067(5) Uani 1 1 d .
H46A H -0.1775 -0.0639 0.1616 0.080 Uiso 1 1 calc R
C47 C -0.1590(11) -0.0446(9) 0.2540(10) 0.066(5) Uani 1 1 d .
H47A H -0.1333 -0.1017 0.2679 0.080 Uiso 1 1 calc R
C48 C -0.1717(12) 0.0179(9) 0.2968(8) 0.058(5) Uani 1 1 d .
H48A H -0.1530 0.0032 0.3401 0.070 Uiso 1 1 calc R
C49 C -0.2194(9) 0.3877(8) 0.3470(7) 0.038(3) Uani 1 1 d .
H49A H -0.1975 0.4267 0.3705 0.046 Uiso 1 1 calc R
H49B H -0.2602 0.3639 0.3778 0.046 Uiso 1 1 calc R
C50 C -0.2077(12) 0.4990(8) 0.2209(8) 0.052(4) Uani 1 1 d .
C51 C -0.1279(13) 0.5108(9) 0.2454(9) 0.063(5) Uani 1 1 d .
H51A H -0.1127 0.4930 0.2892 0.075 Uiso 1 1 calc R
C52 C -0.0741(12) 0.5500(9) 0.2011(8) 0.058(5) Uani 1 1 d .
H52A H -0.0208 0.5554 0.2164 0.070 Uiso 1 1 calc R
C53 C -0.0927(14) 0.5806(11) 0.1380(10) 0.072(5) Uani 1 1 d .
H53A H -0.0535 0.6046 0.1096 0.087 Uiso 1 1 calc R
C54 C -0.1760(17) 0.5739(13) 0.1176(10) 0.088(7) Uani 1 1 d .
H54A H -0.1942 0.6004 0.0760 0.106 Uiso 1 1 calc R
C55 C -0.2331(15) 0.5296(13) 0.1562(9) 0.087(7) Uani 1 1 d .
H55A H -0.2843 0.5214 0.1396 0.104 Uiso 1 1 calc R
C56 C -0.3628(12) 0.5386(8) 0.3170(7) 0.049(4) Uani 1 1 d .
C57 C -0.3303(12) 0.5974(10) 0.3476(10) 0.068(5) Uani 1 1 d .
H57A H -0.2686 0.5912 0.3478 0.082 Uiso 1 1 calc R
C58 C -0.3910(13) 0.6660(9) 0.3780(9) 0.063(5) Uani 1 1 d .
H58A H -0.3699 0.7055 0.3981 0.075 Uiso 1 1 calc R
C59 C -0.4830(15) 0.6738(10) 0.3775(9) 0.075(6) Uani 1 1 d .
H59A H -0.5237 0.7189 0.3973 0.090 Uiso 1 1 calc R
C60 C -0.5152(14) 0.6135(14) 0.3470(10) 0.074(5) Uani 1 1 d .
H60A H -0.5767 0.6190 0.3466 0.088 Uiso 1 1 calc R
C61 C -0.4552(13) 0.5478(10) 0.3186(10) 0.067(5) Uani 1 1 d .
H61A H -0.4765 0.5077 0.2996 0.080 Uiso 1 1 calc R
C62 C 0.2852(10) 0.2705(7) 0.3363(7) 0.041(4) Uani 1 1 d .
H62A H 0.3389 0.2863 0.3459 0.049 Uiso 1 1 calc R
H62B H 0.2757 0.2857 0.2891 0.049 Uiso 1 1 calc R
C63 C 0.4106(10) 0.1020(8) 0.3152(6) 0.038(3) Uani 1 1 d .
C64 C 0.4344(12) 0.0125(9) 0.3173(7) 0.052(4) Uani 1 1 d .
H64A H 0.3979 -0.0192 0.3411 0.063 Uiso 1 1 calc R
C65 C 0.5134(14) -0.0282(10) 0.2833(9) 0.069(5) Uani 1 1 d .
H65A H 0.5264 -0.0871 0.2801 0.083 Uiso 1 1 calc R
C66 C 0.5724(14) 0.0164(13) 0.2545(9) 0.071(5) Uani 1 1 d .
H66A H 0.6266 -0.0121 0.2339 0.085 Uiso 1 1 calc R
C67 C 0.5506(14) 0.1053(13) 0.2561(9) 0.071(5) Uani 1 1 d .
H67A H 0.5909 0.1362 0.2371 0.085 Uiso 1 1 calc R
C68 C 0.4705(12) 0.1472(11) 0.2854(9) 0.060(4) Uani 1 1 d .
H68A H 0.4559 0.2066 0.2854 0.072 Uiso 1 1 calc R
C69 C 0.3154(11) 0.1386(8) 0.4446(7) 0.043(3) Uani 1 1 d .
C70 C 0.3982(14) 0.1249(15) 0.4689(8) 0.083(7) Uani 1 1 d .
H70A H 0.4495 0.1223 0.4405 0.099 Uiso 1 1 calc R
C71 C 0.4030(14) 0.1156(15) 0.5357(12) 0.092(7) Uani 1 1 d .
H71A H 0.4587 0.1065 0.5535 0.111 Uiso 1 1 calc R
C72 C 0.3294(16) 0.1189(12) 0.5779(10) 0.077(6) Uani 1 1 d .
H72A H 0.3371 0.1113 0.6236 0.092 Uiso 1 1 calc R
C73 C 0.2452(14) 0.1327(10) 0.5574(9) 0.069(5) Uani 1 1 d .
H73A H 0.1949 0.1363 0.5868 0.082 Uiso 1 1 calc R
C74 C 0.2402(12) 0.1413(9) 0.4865(8) 0.057(4) Uani 1 1 d .
H74A H 0.1848 0.1490 0.4684 0.068 Uiso 1 1 calc R
C75 C 0.2288(11) 0.3692(8) 0.4233(8) 0.051(4) Uani 1 1 d .
H75A H 0.2933 0.3570 0.4272 0.061 Uiso 1 1 calc R
H75B H 0.2020 0.3535 0.4665 0.061 Uiso 1 1 calc R
C76 C 0.2487(11) 0.5411(9) 0.4432(8) 0.049(4) Uani 1 1 d .
C77 C 0.3201(12) 0.5010(10) 0.4793(7) 0.053(4) Uani 1 1 d .
H77A H 0.3374 0.4414 0.4864 0.064 Uiso 1 1 calc R
C78 C 0.3685(12) 0.5527(11) 0.5064(8) 0.062(5) Uani 1 1 d .
H78A H 0.4180 0.5259 0.5312 0.074 Uiso 1 1 calc R
C79 C 0.3439(13) 0.6407(10) 0.4969(8) 0.057(5) Uani 1 1 d .
H79A H 0.3773 0.6730 0.5136 0.068 Uiso 1 1 calc R
C80 C 0.2681(13) 0.6806(10) 0.4617(8) 0.059(5) Uani 1 1 d .
H80A H 0.2474 0.7402 0.4578 0.071 Uiso 1 1 calc R
C81 C 0.2230(12) 0.6308(9) 0.4321(8) 0.056(4) Uani 1 1 d .
H81A H 0.1758 0.6572 0.4050 0.068 Uiso 1 1 calc R
C82 C 0.2209(12) 0.4991(9) 0.3131(8) 0.055(4) Uani 1 1 d .
C83 C 0.3105(13) 0.4836(9) 0.2929(8) 0.060(5) Uani 1 1 d .
H83A H 0.3536 0.4703 0.3246 0.072 Uiso 1 1 calc R
C84 C 0.3381(14) 0.4877(12) 0.2236(9) 0.067(5) Uani 1 1 d .
H84A H 0.3983 0.4704 0.2087 0.081 Uiso 1 1 calc R
C85 C 0.2716(16) 0.5183(11) 0.1804(9) 0.067(5) Uani 1 1 d .
H85A H 0.2878 0.5255 0.1351 0.081 Uiso 1 1 calc R
C86 C 0.1839(16) 0.5387(12) 0.1998(9) 0.076(6) Uani 1 1 d .
H86A H 0.1409 0.5591 0.1683 0.091 Uiso 1 1 calc R
C87 C 0.1574(13) 0.5291(11) 0.2679(8) 0.063(5) Uani 1 1 d .
H87A H 0.0966 0.5431 0.2818 0.076 Uiso 1 1 calc R

loop_
_atom_site_aniso_label
_atom_site_aniso_U_11
_atom_site_aniso_U_22
_atom_site_aniso_U_33
_atom_site_aniso_U_23
_atom_site_aniso_U_13
_atom_site_aniso_U_12
Au1 0.0499(4) 0.0501(3) 0.0456(3) 0.0010(3) -0.0131(3) -0.0172(3)
Au2 0.0607(5) 0.0463(3) 0.0459(3) -0.0033(3) -0.0108(3) -0.0234(3)
Au3 0.0343(4) 0.0409(3) 0.0708(4) -0.0085(3) -0.0112(3) -0.0122(3)
Au4 0.0511(5) 0.0493(3) 0.0797(4) 0.0062(3) -0.0321(4) -0.0201(3)
Au5 0.0389(4) 0.0420(3) 0.0493(3) -0.0061(2) -0.0090(3) -0.0151(3)
Au6 0.0353(4) 0.0376(3) 0.0625(4) -0.0018(3) -0.0177(3) -0.0087(3)
Cl1 0.077(3) 0.054(2) 0.057(2) 0.0119(18) -0.024(2) -0.019(2)
Cl2 0.087(4) 0.059(2) 0.062(2) 0.010(2) -0.028(2) -0.038(3)
Cl3 0.032(3) 0.061(2) 0.114(4) -0.024(2) -0.013(2) -0.0077(19)
Cl4 0.092(4) 0.083(3) 0.107(4) 0.009(3) -0.053(3) -0.050(3)
Cl5 0.046(3) 0.0513(18) 0.055(2) -0.0135(17) -0.0077(17) -0.0209(18)
Cl6 0.043(3) 0.0466(18) 0.060(2) 0.0041(17) -0.0123(18) -0.0145(17)
P1 0.044(3) 0.0470(19) 0.0418(19) -0.0066(16) -0.0084(17) -0.0182(19)
P2 0.050(3) 0.0393(18) 0.048(2) -0.0039(17) -0.0069(19) -0.0172(19)
P3 0.028(2) 0.0351(16) 0.055(2) -0.0054(16) -0.0111(17) -0.0052(16)
P4 0.044(3) 0.0417(19) 0.073(3) 0.0027(19) -0.026(2) -0.0133(19)
P5 0.042(3) 0.0414(18) 0.053(2) -0.0085(17) -0.0129(18) -0.0141(18)
P6 0.038(3) 0.0375(17) 0.059(2) -0.0059(17) -0.0187(19) -0.0102(17)
N1 0.058(9) 0.038(6) 0.038(6) 0.006(5) -0.012(6) -0.021(6)
N2 0.058(10) 0.035(6) 0.071(8) 0.005(6) -0.022(7) -0.026(7)
N3 0.041(9) 0.045(6) 0.058(7) -0.012(6) -0.013(6) -0.024(6)
C1 0.021(9) 0.061(9) 0.044(7) 0.003(7) 0.000(6) 0.004(7)
C2 0.058(12) 0.044(7) 0.039(7) -0.018(6) -0.020(7) -0.013(7)
C3 0.030(9) 0.059(8) 0.034(7) -0.028(6) -0.003(6) -0.003(7)
C4 0.033(9) 0.045(7) 0.060(9) -0.010(7) -0.002(7) -0.021(7)
C5 0.041(10) 0.062(9) 0.046(8) -0.015(7) 0.004(7) -0.022(8)
C6 0.11(2) 0.077(13) 0.076(13) -0.011(11) 0.055(13) 0.006(12)
C7 0.13(3) 0.064(12) 0.15(2) -0.028(14) 0.061(19) -0.009(14)
C8 0.09(2) 0.115(17) 0.078(13) -0.030(13) 0.051(12) -0.056(16)
C9 0.14(2) 0.085(14) 0.043(10) -0.028(10) 0.028(11) -0.029(14)
C10 0.059(15) 0.083(13) 0.096(14) 0.039(12) -0.013(12) 0.012(11)
C11 0.064(12) 0.040(7) 0.039(7) 0.016(6) -0.013(7) -0.026(8)
C12 0.092(18) 0.063(10) 0.081(12) 0.010(9) -0.043(12) -0.034(11)
C13 0.12(3) 0.123(19) 0.14(2) 0.058(17) -0.056(18) -0.09(2)
C14 0.15(3) 0.096(16) 0.087(14) 0.006(13) -0.027(16) -0.087(19)
C15 0.17(3) 0.059(12) 0.117(18) -0.033(12) 0.034(18) -0.052(16)
C16 0.074(15) 0.058(10) 0.075(11) -0.026(9) 0.010(10) -0.022(10)
C17 0.044(11) 0.066(9) 0.043(7) -0.004(7) -0.007(7) -0.028(8)
C18 0.050(12) 0.049(8) 0.065(10) -0.004(8) -0.005(8) -0.017(8)
C19 0.056(13) 0.038(8) 0.088(12) -0.012(8) -0.013(10) -0.003(8)
C20 0.054(14) 0.048(9) 0.106(15) 0.018(10) 0.005(11) -0.015(9)
C21 0.032(13) 0.063(11) 0.16(2) -0.020(13) 0.033(14) 0.003(9)
C22 0.080(18) 0.083(13) 0.076(12) -0.031(11) 0.006(12) -0.028(13)
C23 0.059(13) 0.033(7) 0.071(10) -0.022(7) 0.024(9) -0.013(8)
C24 0.044(11) 0.036(7) 0.059(9) -0.001(7) -0.021(8) -0.004(7)
C25 0.087(14) 0.031(6) 0.034(7) 0.005(6) -0.011(7) -0.018(8)
C26 0.034(10) 0.040(7) 0.052(8) -0.001(7) 0.001(7) 0.000(7)
C27 0.057(13) 0.053(8) 0.058(9) 0.013(8) 0.002(8) -0.016(9)
C28 0.073(14) 0.055(9) 0.038(8) 0.008(7) -0.019(8) -0.013(9)
C29 0.054(12) 0.066(9) 0.036(7) 0.001(7) -0.007(7) -0.028(9)
C30 0.049(11) 0.033(7) 0.086(11) 0.020(7) -0.043(9) -0.025(7)
C31 0.036(9) 0.023(6) 0.054(8) 0.006(6) -0.008(7) -0.006(6)
C32 0.039(10) 0.042(7) 0.053(8) -0.014(7) -0.013(7) -0.010(7)
C33 0.040(10) 0.025(6) 0.070(10) -0.002(7) -0.002(8) -0.010(6)
C34 0.071(13) 0.031(7) 0.064(10) 0.003(7) -0.012(9) -0.023(8)
C35 0.024(9) 0.056(8) 0.043(7) -0.020(7) 0.006(6) -0.011(7)
C36 0.044(10) 0.028(6) 0.064(9) 0.019(6) -0.025(7) -0.016(7)
C37 0.033(10) 0.030(6) 0.068(9) -0.003(7) -0.011(7) 0.000(6)
C38 0.041(10) 0.038(7) 0.040(7) -0.018(6) 0.006(7) 0.011(6)
C39 0.035(10) 0.042(7) 0.056(9) -0.004(7) -0.011(7) 0.002(7)
C40 0.081(16) 0.031(7) 0.066(10) -0.008(7) -0.030(10) 0.011(8)
C41 0.075(15) 0.043(8) 0.069(11) 0.009(8) -0.017(10) -0.009(9)
C42 0.072(15) 0.054(9) 0.081(12) -0.003(9) 0.009(10) -0.030(10)
C43 0.016(8) 0.049(8) 0.058(8) -0.018(7) -0.009(6) 0.003(6)
C44 0.063(12) 0.038(7) 0.055(9) 0.005(7) -0.012(8) -0.032(8)
C45 0.061(13) 0.061(9) 0.046(8) 0.008(8) 0.003(8) -0.032(9)
C46 0.053(13) 0.091(13) 0.069(11) -0.035(10) -0.010(9) -0.028(11)
C47 0.029(10) 0.042(8) 0.128(16) -0.060(10) 0.007(10) 0.009(7)
C48 0.072(14) 0.045(8) 0.066(10) 0.007(8) -0.019(9) -0.029(9)
C49 0.024(8) 0.030(6) 0.059(8) 0.002(6) -0.010(7) -0.002(6)
C50 0.061(12) 0.035(7) 0.067(10) 0.019(7) -0.027(9) -0.024(8)
C51 0.062(13) 0.046(8) 0.084(12) 0.006(8) -0.025(10) -0.019(9)
C52 0.074(13) 0.041(7) 0.068(10) 0.031(8) -0.030(9) -0.034(9)
C53 0.054(14) 0.068(11) 0.097(14) -0.003(11) 0.006(11) -0.026(10)
C54 0.10(2) 0.088(13) 0.078(13) 0.019(11) 0.012(12) -0.042(14)
C55 0.091(18) 0.100(14) 0.084(13) 0.037(12) -0.051(12) -0.052(14)
C56 0.053(12) 0.037(7) 0.058(9) -0.004(7) -0.015(8) -0.010(7)
C57 0.036(11) 0.055(9) 0.119(15) -0.003(10) -0.035(11) -0.014(8)
C58 0.051(13) 0.033(7) 0.101(13) -0.022(8) -0.007(10) 0.003(7)
C59 0.073(16) 0.044(9) 0.089(13) 0.009(9) -0.014(11) 0.014(9)
C60 0.032(12) 0.102(14) 0.088(13) -0.017(12) -0.008(10) -0.014(11)
C61 0.049(13) 0.051(9) 0.101(14) 0.027(10) -0.039(11) -0.016(9)
C62 0.053(11) 0.024(6) 0.051(8) 0.004(6) -0.005(7) -0.020(7)
C63 0.041(10) 0.040(7) 0.034(7) -0.011(6) 0.000(6) -0.012(7)
C64 0.072(13) 0.043(8) 0.048(8) 0.011(7) -0.016(8) -0.029(9)
C65 0.071(15) 0.049(9) 0.088(12) -0.060(9) 0.020(11) -0.003(9)
C66 0.044(13) 0.097(14) 0.072(11) -0.017(11) -0.019(9) -0.009(11)
C67 0.064(15) 0.089(13) 0.072(11) -0.029(10) 0.017(10) -0.038(12)
C68 0.043(12) 0.062(9) 0.082(12) -0.016(9) -0.011(9) -0.018(9)
C69 0.033(10) 0.039(7) 0.051(8) -0.013(6) -0.006(7) 0.006(6)
C70 0.060(15) 0.154(19) 0.049(10) -0.007(11) -0.022(9) -0.047(14)
C71 0.024(12) 0.126(18) 0.114(17) -0.030(14) -0.029(12) 0.019(11)
C72 0.076(18) 0.079(12) 0.065(11) -0.026(10) -0.034(11) 0.017(11)
C73 0.059(14) 0.058(9) 0.077(12) -0.040(9) 0.008(10) 0.016(9)
C74 0.047(12) 0.047(8) 0.074(11) -0.024(8) -0.007(9) 0.001(8)
C75 0.041(10) 0.033(7) 0.079(10) 0.018(7) -0.011(8) -0.016(7)
C76 0.032(10) 0.046(8) 0.074(10) -0.017(8) -0.010(8) -0.012(7)
C77 0.059(12) 0.049(8) 0.061(9) -0.009(7) -0.015(8) -0.026(9)
C78 0.040(12) 0.081(11) 0.066(10) 0.004(9) -0.014(8) -0.019(9)
C79 0.068(14) 0.054(9) 0.062(10) -0.029(8) 0.003(9) -0.033(9)
C80 0.083(15) 0.047(8) 0.059(9) -0.009(8) -0.014(9) -0.034(10)
C81 0.047(12) 0.046(8) 0.079(11) -0.017(8) 0.005(9) -0.014(8)
C82 0.052(12) 0.037(7) 0.084(11) -0.011(8) -0.029(9) -0.018(8)
C83 0.057(13) 0.050(8) 0.076(11) 0.016(8) -0.022(9) -0.022(9)
C84 0.048(13) 0.082(12) 0.071(11) 0.004(10) -0.008(9) -0.017(10)
C85 0.090(18) 0.064(10) 0.057(10) -0.004(9) -0.015(11) -0.034(11)
C86 0.081(18) 0.084(13) 0.054(10) -0.026(9) 0.002(10) 0.001(12)
C87 0.052(13) 0.077(11) 0.067(11) -0.021(9) -0.017(9) -0.016(10)

loop_
_atom_type_symbol
_atom_type_description
_atom_type_scat_dispersion_real
_atom_type_scat_dispersion_imag
_atom_type_scat_source
C C 0.0033 0.0016 'International Tables Vol C Tables 4.2.6.8 and 6.1.1.4'
H H 0.0000 0.0000 'International Tables Vol C Tables 4.2.6.8 and 6.1.1.4'
Au Au -2.0133 8.8022 'International Tables Vol C Tables 4.2.6.8 and 6.1.1.4'
Cl Cl 0.1484 0.1585 'International Tables Vol C Tables 4.2.6.8 and 6.1.1.4'
N N 0.0061 0.0033 'International Tables Vol C Tables 4.2.6.8 and 6.1.1.4'
O O 0.0106 0.0060 'International Tables Vol C Tables 4.2.6.8 and 6.1.1.4'
P P 0.1023 0.0942 'International Tables Vol C Tables 4.2.6.8 and 6.1.1.4'

loop_
_geom_angle_atom_site_label_1
_geom_angle_atom_site_label_2
_geom_angle_atom_site_label_3
_geom_angle
_geom_angle_site_symmetry_1
_geom_angle_site_symmetry_3
P1 Au1 Cl1 176.54(13) . .
P1 Au1 Au5 90.29(10) . .
Cl1 Au1 Au5 91.53(12) . .
P2 Au2 Cl2 174.96(13) . .
P3 Au3 Cl3 169.21(16) . .
P3 Au3 Au4 90.05(9) . .
Cl3 Au3 Au4 98.81(12) . .
P4 Au4 Cl4 175.18(16) . .
P4 Au4 Au3 89.64(10) . .
Cl4 Au4 Au3 95.17(12) . .
P5 Au5 Cl5 176.58(15) . .
P5 Au5 Au1 104.06(11) . .
Cl5 Au5 Au1 79.31(10) . .
P6 Au6 Cl6 175.43(14) . .
C5 P1 C11 104.4(7) . .
C5 P1 C4 103.4(7) . .
C11 P1 C4 104.3(7) . .
C5 P1 Au1 114.8(6) . .
C11 P1 Au1 115.3(4) . .
C4 P1 Au1 113.3(5) . .
C24 P2 C17 103.0(6) . .
C24 P2 C18 109.9(7) . .
C17 P2 C18 104.5(7) . .
C24 P2 Au2 109.6(5) . .
C17 P2 Au2 115.6(5) . .
C18 P2 Au2 113.7(5) . .
C43 P3 C37 107.5(6) . .
C43 P3 C36 99.2(7) . .
C37 P3 C36 109.0(6) . .
C43 P3 Au3 116.3(5) . .
C37 P3 Au3 109.0(5) . .
C36 P3 Au3 115.1(5) . .
C50 P4 C56 106.7(7) . .
C50 P4 C49 107.4(7) . .
C56 P4 C49 101.2(7) . .
C50 P4 Au4 112.5(5) . .
C56 P4 Au4 111.8(5) . .
C49 P4 Au4 116.3(4) . .
C63 P5 C69 106.9(7) . .
C63 P5 C62 106.9(6) . .
C69 P5 C62 102.1(6) . .
C63 P5 Au5 113.7(4) . .
C69 P5 Au5 113.6(5) . .
C62 P5 Au5 112.8(5) . .
C76 P6 C82 103.5(7) . .
C76 P6 C75 107.5(7) . .
C82 P6 C75 103.6(7) . .
C76 P6 Au6 117.1(5) . .
C82 P6 Au6 111.8(6) . .
C75 P6 Au6 112.1(5) . .
C2 N1 C17 113.1(12) . .
C2 N1 C4 110.0(10) . .
C17 N1 C4 109.6(11) . .
C30 N2 C49 120.4(11) . .
C30 N2 C36 119.4(14) . .
C49 N2 C36 120.0(12) . .
C33 N3 C62 124.1(11) . .
C33 N3 C75 118.2(13) . .
C62 N3 C75 117.6(12) . .
C2 C1 C3 118.4(14) . 2
C2 C1 H1A 120.8 . .
C3 C1 H1A 120.8 2 .
C3 C2 C1 120.0(13) . .
C3 C2 N1 124.0(13) . .
C1 C2 N1 115.9(15) . .
C2 C3 C1 121.6(13) . 2
C2 C3 H3A 119.2 . .
C1 C3 H3A 119.2 2 .
N1 C4 P1 109.5(10) . .
N1 C4 H4A 109.8 . .
P1 C4 H4A 109.8 . .
N1 C4 H4B 109.8 . .
P1 C4 H4B 109.8 . .
H4A C4 H4B 108.2 . .
C6 C5 C10 115.6(16) . .
C6 C5 P1 120.2(12) . .
C10 C5 P1 123.9(14) . .
C7 C6 C5 119.1(18) . .
C7 C6 H6A 120.5 . .
C5 C6 H6A 120.5 . .
C6 C7 C8 122(2) . .
C6 C7 H7A 118.8 . .
C8 C7 H7A 118.8 . .
C9 C8 C7 120.0(19) . .
C9 C8 H8A 120.0 . .
C7 C8 H8A 120.0 . .
C8 C9 C10 119.8(19) . .
C8 C9 H9A 120.1 . .
C10 C9 H9A 120.1 . .
C9 C10 C5 122.9(19) . .
C9 C10 H10A 118.6 . .
C5 C10 H10A 118.6 . .
C12 C11 C16 119.9(14) . .
C12 C11 P1 116.1(13) . .
C16 C11 P1 123.9(13) . .
C11 C12 C13 120(2) . .
C11 C12 H12A 119.9 . .
C13 C12 H12A 119.9 . .
C12 C13 C14 119(2) . .
C12 C13 H13A 120.7 . .
C14 C13 H13A 120.7 . .
C15 C14 C13 118(2) . .
C15 C14 H14A 121.1 . .
C13 C14 H14A 121.1 . .
C16 C15 C14 124(3) . .
C16 C15 H15A 117.8 . .
C14 C15 H15A 117.8 . .
C15 C16 C11 119(2) . .
C15 C16 H16A 120.7 . .
C11 C16 H16A 120.7 . .
N1 C17 P2 114.8(10) . .
N1 C17 H17A 108.6 . .
P2 C17 H17A 108.6 . .
N1 C17 H17B 108.6 . .
P2 C17 H17B 108.6 . .
H17A C17 H17B 107.5 . .
C23 C18 C19 118.6(18) . .
C23 C18 P2 119.8(14) . .
C19 C18 P2 121.6(14) . .
C20 C19 C18 119.4(19) . .
C20 C19 H19A 120.3 . .
C18 C19 H19A 120.3 . .
C19 C20 C21 123(2) . .
C19 C20 H20A 118.6 . .
C21 C20 H20A 118.6 . .
C22 C21 C20 116(2) . .
C22 C21 H21A 121.8 . .
C20 C21 H21A 121.8 . .
C23 C22 C21 123(2) . .
C23 C22 H22A 118.7 . .
C21 C22 H22A 118.7 . .
C22 C23 C18 120.2(19) . .
C22 C23 H23A 119.9 . .
C18 C23 H23A 119.9 . .
C25 C24 C29 117.7(13) . .
C25 C24 P2 119.6(11) . .
C29 C24 P2 122.6(10) . .
C26 C25 C24 122.2(14) . .
C26 C25 H25A 118.9 . .
C24 C25 H25A 118.9 . .
C25 C26 C27 120.8(14) . .
C25 C26 H26A 119.6 . .
C27 C26 H26A 119.6 . .
C26 C27 C28 118.4(14) . .
C26 C27 H27A 120.8 . .
C28 C27 H27A 120.8 . .
C29 C28 C27 121.5(14) . .
C29 C28 H28A 119.3 . .
C27 C28 H28A 119.3 . .
C28 C29 C24 119.2(14) . .
C28 C29 H29A 120.4 . .
C24 C29 H29A 120.4 . .
C35 C30 N2 121.4(14) . .
C35 C30 C31 118.8(13) . .
N2 C30 C31 119.8(16) . .
C32 C31 C30 118.3(14) . .
C32 C31 H31A 120.9 . .
C30 C31 H31A 120.9 . .
C33 C32 C31 122.9(14) . .
C33 C32 H32A 118.5 . .
C31 C32 H32A 118.5 . .
C32 C33 N3 123.9(14) . .
C32 C33 C34 117.7(14) . .
N3 C33 C34 118.3(14) . .
C35 C34 C33 119.8(16) . .
C35 C34 H34A 120.1 . .
C33 C34 H34A 120.1 . .
C34 C35 C30 122.3(14) . .
C34 C35 H35A 118.8 . .
C30 C35 H35A 118.8 . .
N2 C36 P3 115.3(11) . .
N2 C36 H36A 108.4 . .
P3 C36 H36A 108.4 . .
N2 C36 H36B 108.4 . .
P3 C36 H36B 108.4 . .
H36A C36 H36B 107.5 . .
C42 C37 C38 119.2(15) . .
C42 C37 P3 119.3(13) . .
C38 C37 P3 121.4(11) . .
C39 C38 C37 119.8(14) . .
C39 C38 H38A 120.1 . .
C37 C38 H38A 120.1 . .
C38 C39 C40 121.4(16) . .
C38 C39 H39A 119.3 . .
C40 C39 H39A 119.3 . .
C39 C40 C41 118.9(15) . .
C39 C40 H40A 120.6 . .
C41 C40 H40A 120.6 . .
C40 C41 C42 120.9(18) . .
C40 C41 H41A 119.6 . .
C42 C41 H41A 119.6 . .
C37 C42 C41 119.7(18) . .
C37 C42 H42A 120.1 . .
C41 C42 H42A 120.1 . .
C44 C43 C48 116.6(14) . .
C44 C43 P3 120.6(11) . .
C48 C43 P3 122.8(11) . .
C45 C44 C43 120.9(14) . .
C45 C44 H44A 119.6 . .
C43 C44 H44A 119.6 . .
C46 C45 C44 119.3(15) . .
C46 C45 H45A 120.4 . .
C44 C45 H45A 120.4 . .
C45 C46 C47 123.7(17) . .
C45 C46 H46A 118.2 . .
C47 C46 H46A 118.2 . .
C46 C47 C48 118.3(16) . .
C46 C47 H47A 120.9 . .
C48 C47 H47A 120.9 . .
C47 C48 C43 121.3(15) . .
C47 C48 H48A 119.4 . .
C43 C48 H48A 119.4 . .
N2 C49 P4 114.3(10) . .
N2 C49 H49A 108.7 . .
P4 C49 H49A 108.7 . .
N2 C49 H49B 108.7 . .
P4 C49 H49B 108.7 . .
H49A C49 H49B 107.6 . .
C55 C50 C51 121.5(15) . .
C55 C50 P4 117.2(13) . .
C51 C50 P4 121.1(12) . .
C52 C51 C50 117.3(15) . .
C52 C51 H51A 121.4 . .
C50 C51 H51A 121.4 . .
C53 C52 C51 125.1(16) . .
C53 C52 H52A 117.4 . .
C51 C52 H52A 117.4 . .
C52 C53 C54 115.7(16) . .
C52 C53 H53A 122.1 . .
C54 C53 H53A 122.1 . .
C55 C54 C53 124.2(18) . .
C55 C54 H54A 117.9 . .
C53 C54 H54A 117.9 . .
C50 C55 C54 115.7(17) . .
C50 C55 H55A 122.1 . .
C54 C55 H55A 122.1 . .
C61 C56 C57 119.1(16) . .
C61 C56 P4 120.5(12) . .
C57 C56 P4 120.4(14) . .
C56 C57 C58 120.1(16) . .
C56 C57 H57A 119.9 . .
C58 C57 H57A 119.9 . .
C59 C58 C57 119.0(16) . .
C59 C58 H58A 120.5 . .
C57 C58 H58A 120.5 . .
C58 C59 C60 120.5(17) . .
C58 C59 H59A 119.7 . .
C60 C59 H59A 119.7 . .
C61 C60 C59 119.2(18) . .
C61 C60 H60A 120.4 . .
C59 C60 H60A 120.4 . .
C60 C61 C56 122.1(17) . .
C60 C61 H61A 118.9 . .
C56 C61 H61A 118.9 . .
N3 C62 P5 112.0(8) . .
N3 C62 H62A 109.2 . .
P5 C62 H62A 109.2 . .
N3 C62 H62B 109.2 . .
P5 C62 H62B 109.2 . .
H62A C62 H62B 107.9 . .
C68 C63 C64 119.4(15) . .
C68 C63 P5 123.5(11) . .
C64 C63 P5 117.0(11) . .
C65 C64 C63 118.7(13) . .
C65 C64 H64A 120.6 . .
C63 C64 H64A 120.6 . .
C66 C65 C64 121.2(15) . .
C66 C65 H65A 119.4 . .
C64 C65 H65A 119.4 . .
C65 C66 C67 119.3(19) . .
C65 C66 H66A 120.3 . .
C67 C66 H66A 120.3 . .
C68 C67 C66 120.3(16) . .
C68 C67 H67A 119.9 . .
C66 C67 H67A 119.9 . .
C67 C68 C63 120.6(15) . .
C67 C68 H68A 119.7 . .
C63 C68 H68A 119.7 . .
C70 C69 C74 121.3(15) . .
C70 C69 P5 120.4(13) . .
C74 C69 P5 118.3(12) . .
C71 C70 C69 117.4(19) . .
C71 C70 H70A 121.3 . .
C69 C70 H70A 121.3 . .
C70 C71 C72 122.3(19) . .
C70 C71 H71A 118.9 . .
C72 C71 H71A 118.9 . .
C73 C72 C71 123.6(19) . .
C73 C72 H72A 118.2 . .
C71 C72 H72A 118.2 . .
C72 C73 C74 114.2(18) . .
C72 C73 H73A 122.9 . .
C74 C73 H73A 122.9 . .
C69 C74 C73 121.2(17) . .
C69 C74 H74A 119.4 . .
C73 C74 H74A 119.4 . .
N3 C75 P6 112.5(10) . .
N3 C75 H75A 109.1 . .
P6 C75 H75A 109.1 . .
N3 C75 H75B 109.1 . .
P6 C75 H75B 109.1 . .
H75A C75 H75B 107.8 . .
C77 C76 C81 121.0(14) . .
C77 C76 P6 123.7(11) . .
C81 C76 P6 115.3(12) . .
C76 C77 C78 118.2(14) . .
C76 C77 H77A 120.9 . .
C78 C77 H77A 120.9 . .
C79 C78 C77 121.8(16) . .
C79 C78 H78A 119.1 . .
C77 C78 H78A 119.1 . .
C78 C79 C80 118.9(14) . .
C78 C79 H79A 120.5 . .
C80 C79 H79A 120.5 . .
C79 C80 C81 119.6(14) . .
C79 C80 H80A 120.2 . .
C81 C80 H80A 120.2 . .
C80 C81 C76 120.2(16) . .
C80 C81 H81A 119.9 . .
C76 C81 H81A 119.9 . .
C87 C82 C83 120.1(17) . .
C87 C82 P6 118.4(15) . .
C83 C82 P6 121.5(12) . .
C82 C83 C84 120.6(16) . .
C82 C83 H83A 119.7 . .
C84 C83 H83A 119.7 . .
C85 C84 C83 116.4(19) . .
C85 C84 H84A 121.8 . .
C83 C84 H84A 121.8 . .
C86 C85 C84 123.3(19) . .
C86 C85 H85A 118.3 . .
C84 C85 H85A 118.3 . .
C85 C86 C87 120(2) . .
C85 C86 H86A 120.2 . .
C87 C86 H86A 120.2 . .
C82 C87 C86 119(2) . .
C82 C87 H87A 120.3 . .
C86 C87 H87A 120.3 . .

loop_
_geom_bond_atom_site_label_1
_geom_bond_atom_site_label_2
_geom_bond_distance
_geom_bond_site_symmetry_2
Au1 P1 2.231(4) .
Au1 Cl1 2.308(3) .
Au1 Au5 3.3632(9) .
Au2 P2 2.227(4) .
Au2 Cl2 2.288(4) .
Au3 P3 2.223(4) .
Au3 Cl3 2.301(5) .
Au3 Au4 3.1009(8) .
Au4 P4 2.233(4) .
Au4 Cl4 2.297(4) .
Au5 P5 2.237(4) .
Au5 Cl5 2.292(3) .
Au6 P6 2.232(4) .
Au6 Cl6 2.304(4) .
P1 C5 1.778(15) .
P1 C11 1.809(13) .
P1 C4 1.842(15) .
P2 C24 1.801(15) .
P2 C17 1.803(14) .
P2 C18 1.806(18) .
P3 C43 1.802(14) .
P3 C37 1.817(15) .
P3 C36 1.841(13) .
P4 C50 1.807(15) .
P4 C56 1.841(17) .
P4 C49 1.887(13) .
P5 C63 1.813(15) .
P5 C69 1.824(14) .
P5 C62 1.861(11) .
P6 C76 1.825(14) .
P6 C82 1.830(18) .
P6 C75 1.837(13) .
N1 C2 1.409(17) .
N1 C17 1.461(16) .
N1 C4 1.496(15) .
N2 C30 1.422(19) .
N2 C49 1.456(19) .
N2 C36 1.459(16) .
N3 C33 1.383(19) .
N3 C62 1.407(19) .
N3 C75 1.457(18) .
C1 C2 1.39(2) .
C1 C3 1.418(19) 2
C1 H1A 0.9300 .
C2 C3 1.37(2) .
C3 C1 1.418(19) 2
C3 H3A 0.9300 .
C4 H4A 0.9700 .
C4 H4B 0.9700 .
C5 C6 1.39(2) .
C5 C10 1.44(2) .
C6 C7 1.37(3) .
C6 H6A 0.9300 .
C7 C8 1.38(3) .
C7 H7A 0.9300 .
C8 C9 1.32(3) .
C8 H8A 0.9300 .
C9 C10 1.35(3) .
C9 H9A 0.9300 .
C10 H10A 0.9300 .
C11 C12 1.35(2) .
C11 C16 1.41(2) .
C12 C13 1.41(3) .
C12 H12A 0.9300 .
C13 C14 1.43(4) .
C13 H13A 0.9300 .
C14 C15 1.33(4) .
C14 H14A 0.9300 .
C15 C16 1.33(2) .
C15 H15A 0.9300 .
C16 H16A 0.9300 .
C17 H17A 0.9700 .
C17 H17B 0.9700 .
C18 C23 1.36(2) .
C18 C19 1.41(2) .
C19 C20 1.33(3) .
C19 H19A 0.9300 .
C20 C21 1.38(3) .
C20 H20A 0.9300 .
C21 C22 1.37(3) .
C21 H21A 0.9300 .
C22 C23 1.35(3) .
C22 H22A 0.9300 .
C23 H23A 0.9300 .
C24 C25 1.38(2) .
C24 C29 1.421(19) .
C25 C26 1.364(19) .
C25 H25A 0.9300 .
C26 C27 1.37(2) .
C26 H26A 0.9300 .
C27 C28 1.40(2) .
C27 H27A 0.9300 .
C28 C29 1.38(2) .
C28 H28A 0.9300 .
C29 H29A 0.9300 .
C30 C35 1.38(2) .
C30 C31 1.43(2) .
C31 C32 1.39(2) .
C31 H31A 0.9300 .
C32 C33 1.37(2) .
C32 H32A 0.9300 .
C33 C34 1.44(2) .
C34 C35 1.35(2) .
C34 H34A 0.9300 .
C35 H35A 0.9300 .
C36 H36A 0.9700 .
C36 H36B 0.9700 .
C37 C42 1.37(2) .
C37 C38 1.39(2) .
C38 C39 1.354(19) .
C38 H38A 0.9300 .
C39 C40 1.36(2) .
C39 H39A 0.9300 .
C40 C41 1.37(3) .
C40 H40A 0.9300 .
C41 C42 1.38(2) .
C41 H41A 0.9300 .
C42 H42A 0.9300 .
C43 C44 1.391(19) .
C43 C48 1.41(2) .
C44 C45 1.39(2) .
C44 H44A 0.9300 .
C45 C46 1.30(2) .
C45 H45A 0.9300 .
C46 C47 1.36(2) .
C46 H46A 0.9300 .
C47 C48 1.36(2) .
C47 H47A 0.9300 .
C48 H48A 0.9300 .
C49 H49A 0.9700 .
C49 H49B 0.9700 .
C50 C55 1.40(2) .
C50 C51 1.43(2) .
C51 C52 1.38(2) .
C51 H51A 0.9300 .
C52 C53 1.34(2) .
C52 H52A 0.9300 .
C53 C54 1.42(3) .
C53 H53A 0.9300 .
C54 C55 1.41(2) .
C54 H54A 0.9300 .
C55 H55A 0.9300 .
C56 C61 1.39(2) .
C56 C57 1.40(2) .
C57 C58 1.41(2) .
C57 H57A 0.9300 .
C58 C59 1.39(3) .
C58 H58A 0.9300 .
C59 C60 1.42(2) .
C59 H59A 0.9300 .
C60 C61 1.36(3) .
C60 H60A 0.9300 .
C61 H61A 0.9300 .
C62 H62A 0.9700 .
C62 H62B 0.9700 .
C63 C68 1.38(2) .
C63 C64 1.397(19) .
C64 C65 1.39(2) .
C64 H64A 0.9300 .
C65 C66 1.36(2) .
C65 H65A 0.9300 .
C66 C67 1.39(3) .
C66 H66A 0.9300 .
C67 C68 1.36(3) .
C67 H67A 0.9300 .
C68 H68A 0.9300 .
C69 C70 1.36(2) .
C69 C74 1.37(2) .
C70 C71 1.35(3) .
C70 H70A 0.9300 .
C71 C72 1.35(3) .
C71 H71A 0.9300 .
C72 C73 1.35(3) .
C72 H72A 0.9300 .
C73 C74 1.43(2) .
C73 H73A 0.9300 .
C74 H74A 0.9300 .
C75 H75A 0.9700 .
C75 H75B 0.9700 .
C76 C77 1.35(2) .
C76 C81 1.40(2) .
C77 C78 1.43(2) .
C77 H77A 0.9300 .
C78 C79 1.37(2) .
C78 H78A 0.9300 .
C79 C80 1.39(2) .
C79 H79A 0.9300 .
C80 C81 1.40(2) .
C80 H80A 0.9300 .
C81 H81A 0.9300 .
C82 C87 1.36(2) .
C82 C83 1.37(2) .
C83 C84 1.43(2) .
C83 H83A 0.9300 .
C84 C85 1.36(2) .
C84 H84A 0.9300 .
C85 C86 1.34(3) .
C85 H85A 0.9300 .
C86 C87 1.40(2) .
C86 H86A 0.9300 .
C87 H87A 0.9300 .

loop_
_platon_squeeze_void_nr
_platon_squeeze_void_average_x
_platon_squeeze_void_average_y
_platon_squeeze_void_average_z
_platon_squeeze_void_volume
_platon_squeeze_void_count_electrons
_platon_squeeze_void_content
1 -0.034 0.500 0.000 798 191 ' '
2 0.451 0.798 0.500 8 2 ' '
3 0.548 0.202 0.500 8 2 ' '
